data_4337090
loop_
_publ_author_name
'Li, Hui'
'Li, Jing'
'Ding, Junqiao'
'Yuan, Wei'
'Zhang, Zilong'
'Zou, Luyi'
'Wang, Xingdong'
'Zhan, Hongmei'
'Xie, Zhiyuan'
'Cheng, Yanxiang'
'Wang, Lixiang'

_publ_section_title
;
 Design, Synthesis, and Optoelectronic Properties of Dendrimeric Pt(II)
 Complexes and Their Ability to Inhibit Intermolecular Interaction.
;
_journal_issue 2
_journal_name_full 'Inorganic chemistry'
_journal_page_first 810
_journal_page_last 821
_journal_paper_doi 10.1021/ic402099x
_journal_volume 53
_journal_year 2014
_chemical_formula_sum 'C38 H26 N4 Pt'
_chemical_formula_weight 733.72
_chemical_name_systematic
; 
 ? 
;
_space_group_IT_number 2
_symmetry_cell_setting triclinic
_symmetry_space_group_name_Hall '-P 1'
_symmetry_space_group_name_H-M 'P -1'
_atom_sites_solution_hydrogens geom
_atom_sites_solution_primary direct
_atom_sites_solution_secondary difmap
_audit_creation_method SHELXL-97
_cell_angle_alpha 92.9320(10)
_cell_angle_beta 103.5360(10)
_cell_angle_gamma 111.0410(10)
_cell_formula_units_Z 2
_cell_length_a 10.3642(9)
_cell_length_b 10.4066(9)
_cell_length_c 14.8129(12)
_cell_measurement_reflns_used 4715
_cell_measurement_temperature 187(2)
_cell_measurement_theta_max 25.64
_cell_measurement_theta_min 2.37
_cell_volume 1433.5(2)
_computing_cell_refinement 'Bruker SMART'
_computing_data_collection 'Bruker SMART'
_computing_data_reduction 'Bruker SAINT'
_computing_molecular_graphics 'Bruker SHELXTL'
_computing_publication_material 'Bruker SHELXTL'
_computing_structure_refinement 'SHELXL-97 (Sheldrick, 1997)'
_computing_structure_solution 'SHELXS-97 (Sheldrick, 1990)'
_diffrn_ambient_temperature 187(2)
_diffrn_measured_fraction_theta_full 0.981
_diffrn_measured_fraction_theta_max 0.981
_diffrn_measurement_device_type 'CCD area detector'
_diffrn_measurement_method 'phi and omega scans'
_diffrn_radiation_monochromator graphite
_diffrn_radiation_source 'fine-focus sealed tube'
_diffrn_radiation_type MoK\a
_diffrn_radiation_wavelength 0.71073
_diffrn_reflns_av_R_equivalents 0.0153
_diffrn_reflns_av_sigmaI/netI 0.0311
_diffrn_reflns_limit_h_max 12
_diffrn_reflns_limit_h_min -12
_diffrn_reflns_limit_k_max 5
_diffrn_reflns_limit_k_min -12
_diffrn_reflns_limit_l_max 17
_diffrn_reflns_limit_l_min -18
_diffrn_reflns_number 7912
_diffrn_reflns_theta_full 25.67
_diffrn_reflns_theta_max 25.67
_diffrn_reflns_theta_min 2.12
_exptl_absorpt_coefficient_mu 4.929
_exptl_absorpt_correction_T_max 0.7179
_exptl_absorpt_correction_T_min 0.3139
_exptl_absorpt_correction_type multi-scan
_exptl_absorpt_process_details '(SADABS; Sheldrick, 1996)'
_exptl_crystal_colour 'light yellow-green'
_exptl_crystal_density_diffrn 1.700
_exptl_crystal_density_method 'not measured'
_exptl_crystal_description needle
_exptl_crystal_F_000 720
_exptl_crystal_size_max 0.31
_exptl_crystal_size_mid 0.17
_exptl_crystal_size_min 0.07
_refine_diff_density_max 1.264
_refine_diff_density_min -0.528
_refine_diff_density_rms 0.094
_refine_ls_extinction_method none
_refine_ls_goodness_of_fit_ref 1.019
_refine_ls_hydrogen_treatment constr
_refine_ls_matrix_type full
_refine_ls_number_parameters 388
_refine_ls_number_reflns 5337
_refine_ls_number_restraints 0
_refine_ls_restrained_S_all 1.019
_refine_ls_R_factor_all 0.0311
_refine_ls_R_factor_gt 0.0274
_refine_ls_shift/su_max 0.002
_refine_ls_shift/su_mean 0.000
_refine_ls_structure_factor_coef Fsqd
_refine_ls_weighting_details 'calc w=1/[\s^2^(Fo^2^)+(0.0433P)^2^+0.0000P] where P=(Fo^2^+2Fc^2^)/3'
_refine_ls_weighting_scheme calc
_refine_ls_wR_factor_gt 0.0663
_refine_ls_wR_factor_ref 0.0682
_reflns_number_gt 4834
_reflns_number_total 5337
_reflns_threshold_expression >2sigma(I)
_cod_data_source_file ic402099x_si_002.cif
_cod_data_source_block s214m
_cod_depositor_comments
;
The following automatic conversions were performed:

'_symmetry_cell_setting' value 'Triclinic' changed to 'triclinic'
according to
/usr/data/users/saulius/automatic-downloads/current/ACS/lib/dictionaries/cif_core.dic
dictionary named 'cif_core.dic' version 2.4.2 from
2011-04-26.

'_exptl_absorpt_correction_type' value 'Multi-scan'
changed to 'multi-scan' according to
/usr/data/users/saulius/automatic-downloads/current/ACS/lib/dictionaries/cif_core.dic
dictionary named 'cif_core.dic' version 2.4.2 from 2011-04-26.

Automatic conversion script
Id: cif_fix_values 2281 2013-09-26 08:29:07Z andrius 
;
_cod_original_sg_symbol_H-M P-1
_cod_database_code 4337090

loop_
_symmetry_equiv_pos_as_xyz
'x, y, z'
'-x, -y, -z'

loop_
_atom_site_label
_atom_site_type_symbol
_atom_site_fract_x
_atom_site_fract_y
_atom_site_fract_z
_atom_site_U_iso_or_equiv
_atom_site_adp_type
_atom_site_occupancy
_atom_site_symmetry_multiplicity
_atom_site_calc_flag
_atom_site_refinement_flags
Pt Pt 0.926007(15) 0.884845(15) 0.728383(10) 0.03906(7) Uani 1 1 d .
N1 N 0.9655(3) 1.0567(3) 0.6531(2) 0.0420(8) Uani 1 1 d .
N2 N 0.8621(4) 1.1380(4) 0.5319(2) 0.0478(8) Uani 1 1 d .
N3 N 1.0841(3) 0.9581(3) 0.8585(2) 0.0420(8) Uani 1 1 d .
N4 N 1.1646(3) 0.9163(3) 1.0030(2) 0.0401(7) Uani 1 1 d .
C1 C 0.8017(4) 0.7894(4) 0.6004(3) 0.0428(9) Uani 1 1 d .
C2 C 0.7393(5) 0.6458(5) 0.5679(3) 0.0524(11) Uani 1 1 d .
H2A H 0.7469 0.5842 0.6102 0.063 Uiso 1 1 calc R
C3 C 0.6671(6) 0.5938(5) 0.4749(4) 0.0667(14) Uani 1 1 d .
H3A H 0.6277 0.4980 0.4560 0.080 Uiso 1 1 calc R
C4 C 0.6520(6) 0.6800(6) 0.4098(3) 0.0673(14) Uani 1 1 d .
H4A H 0.5999 0.6429 0.3478 0.081 Uiso 1 1 calc R
C5 C 0.7150(5) 0.8226(5) 0.4371(3) 0.0583(12) Uani 1 1 d .
H5A H 0.7067 0.8823 0.3934 0.070 Uiso 1 1 calc R
C6 C 0.7907(4) 0.8760(4) 0.5302(3) 0.0454(10) Uani 1 1 d .
C7 C 0.8708(4) 1.0231(4) 0.5674(3) 0.0419(9) Uani 1 1 d .
C8 C 1.0155(4) 1.2007(4) 0.6752(3) 0.0452(10) Uani 1 1 d .
C9 C 1.1044(5) 1.2928(5) 0.7559(3) 0.0545(11) Uani 1 1 d .
H9A H 1.1482 1.2612 0.8073 0.065 Uiso 1 1 calc R
C10 C 1.1265(6) 1.4311(5) 0.7584(4) 0.0686(14) Uani 1 1 d .
H10A H 1.1855 1.4934 0.8123 0.082 Uiso 1 1 calc R
C11 C 1.0626(7) 1.4800(5) 0.6821(4) 0.0790(17) Uani 1 1 d .
H11A H 1.0808 1.5746 0.6857 0.095 Uiso 1 1 calc R
C12 C 0.9737(6) 1.3929(5) 0.6019(4) 0.0658(14) Uani 1 1 d .
H12A H 0.9296 1.4255 0.5512 0.079 Uiso 1 1 calc R
C13 C 0.9525(5) 1.2534(5) 0.5999(3) 0.0490(10) Uani 1 1 d .
C14 C 0.7593(4) 1.1487(4) 0.4509(3) 0.0446(10) Uani 1 1 d .
C15 C 0.6369(5) 1.1650(5) 0.4630(4) 0.0601(12) Uani 1 1 d .
H15A H 0.6181 1.1617 0.5214 0.072 Uiso 1 1 calc R
C16 C 0.5442(5) 1.1859(5) 0.3881(4) 0.0642(13) Uani 1 1 d .
H16A H 0.4617 1.1964 0.3955 0.077 Uiso 1 1 calc R
C17 C 0.5731(5) 1.1913(5) 0.3021(4) 0.0596(13) Uani 1 1 d .
H17A H 0.5110 1.2077 0.2519 0.071 Uiso 1 1 calc R
C18 C 0.6922(5) 1.1729(5) 0.2897(3) 0.0551(11) Uani 1 1 d .
H18A H 0.7093 1.1740 0.2308 0.066 Uiso 1 1 calc R
C19 C 0.7879(5) 1.1523(5) 0.3651(3) 0.0503(10) Uani 1 1 d .
H19A H 0.8700 1.1412 0.3574 0.060 Uiso 1 1 calc R
C20 C 0.8340(4) 0.7470(4) 0.8068(3) 0.0416(9) Uani 1 1 d .
C21 C 0.6913(4) 0.6503(4) 0.7819(3) 0.0452(9) Uani 1 1 d .
H21A H 0.6391 0.6272 0.7191 0.054 Uiso 1 1 calc R
C22 C 0.6267(4) 0.5887(5) 0.8492(3) 0.0505(11) Uani 1 1 d .
H22A H 0.5317 0.5258 0.8306 0.061 Uiso 1 1 calc R
C23 C 0.6996(5) 0.6184(5) 0.9426(3) 0.0519(11) Uani 1 1 d .
H23A H 0.6544 0.5761 0.9868 0.062 Uiso 1 1 calc R
C24 C 0.8407(4) 0.7116(4) 0.9706(3) 0.0458(10) Uani 1 1 d .
H24A H 0.8913 0.7328 1.0338 0.055 Uiso 1 1 calc R
C25 C 0.9062(4) 0.7734(4) 0.9036(3) 0.0385(8) Uani 1 1 d .
C26 C 1.0514(4) 0.8819(4) 0.9249(3) 0.0396(9) Uani 1 1 d .
C27 C 1.2295(4) 1.0455(4) 0.8922(3) 0.0426(9) Uani 1 1 d .
C28 C 1.3208(4) 1.1366(4) 0.8491(3) 0.0493(10) Uani 1 1 d .
H28A H 1.2892 1.1489 0.7872 0.059 Uiso 1 1 calc R
C29 C 1.4624(5) 1.2093(5) 0.9020(4) 0.0551(11) Uani 1 1 d .
H29A H 1.5268 1.2716 0.8751 0.066 Uiso 1 1 calc R
C30 C 1.5088(4) 1.1900(5) 0.9946(3) 0.0529(11) Uani 1 1 d .
H30A H 1.6026 1.2434 1.0291 0.064 Uiso 1 1 calc R
C31 C 1.4209(4) 1.0953(4) 1.0363(3) 0.0488(10) Uani 1 1 d .
H31A H 1.4537 1.0803 1.0972 0.059 Uiso 1 1 calc R
C32 C 1.2805(4) 1.0227(4) 0.9834(3) 0.0403(9) Uani 1 1 d .
C33 C 1.1816(4) 0.8409(4) 1.0811(3) 0.0409(9) Uani 1 1 d .
C34 C 1.2383(4) 0.9134(4) 1.1709(3) 0.0466(10) Uani 1 1 d .
H34A H 1.2565 1.0080 1.1813 0.056 Uiso 1 1 calc R
C35 C 1.2679(5) 0.8448(5) 1.2448(3) 0.0574(12) Uani 1 1 d .
H35A H 1.3088 0.8937 1.3054 0.069 Uiso 1 1 calc R
C36 C 1.2372(5) 0.7039(6) 1.2298(4) 0.0592(13) Uani 1 1 d .
H36A H 1.2573 0.6581 1.2803 0.071 Uiso 1 1 calc R
C37 C 1.1768(5) 0.6306(5) 1.1403(4) 0.0563(12) Uani 1 1 d .
H37A H 1.1530 0.5349 1.1307 0.068 Uiso 1 1 calc R
C38 C 1.1515(4) 0.6994(4) 1.0645(3) 0.0458(10) Uani 1 1 d .
H38A H 1.1149 0.6515 1.0036 0.055 Uiso 1 1 calc R

loop_
_atom_site_aniso_label
_atom_site_aniso_U_11
_atom_site_aniso_U_22
_atom_site_aniso_U_33
_atom_site_aniso_U_23
_atom_site_aniso_U_13
_atom_site_aniso_U_12
Pt 0.03878(10) 0.03558(10) 0.04446(11) 0.01155(7) 0.01018(7) 0.01604(7)
N1 0.0421(17) 0.0384(18) 0.0454(19) 0.0098(15) 0.0117(15) 0.0150(15)
N2 0.051(2) 0.049(2) 0.0435(19) 0.0191(17) 0.0108(16) 0.0192(17)
N3 0.0391(17) 0.0377(18) 0.047(2) 0.0112(15) 0.0092(15) 0.0134(14)
N4 0.0426(17) 0.0366(18) 0.0405(18) 0.0110(14) 0.0099(14) 0.0146(14)
C1 0.0369(19) 0.043(2) 0.049(2) 0.0112(19) 0.0117(17) 0.0153(17)
C2 0.056(3) 0.044(2) 0.059(3) 0.009(2) 0.016(2) 0.020(2)
C3 0.074(3) 0.046(3) 0.069(3) -0.004(2) 0.022(3) 0.010(2)
C4 0.077(3) 0.064(3) 0.044(3) -0.001(2) 0.012(2) 0.012(3)
C5 0.065(3) 0.054(3) 0.047(3) 0.009(2) 0.013(2) 0.013(2)
C6 0.042(2) 0.043(2) 0.049(2) 0.0077(19) 0.0116(18) 0.0147(18)
C7 0.044(2) 0.042(2) 0.045(2) 0.0141(18) 0.0167(18) 0.0184(18)
C8 0.040(2) 0.041(2) 0.053(2) 0.0141(19) 0.0151(18) 0.0113(18)
C9 0.055(3) 0.053(3) 0.053(3) 0.017(2) 0.011(2) 0.019(2)
C10 0.068(3) 0.046(3) 0.073(3) 0.002(2) 0.005(3) 0.010(2)
C11 0.094(4) 0.033(3) 0.092(4) 0.015(3) 0.011(3) 0.012(3)
C12 0.074(3) 0.045(3) 0.073(3) 0.029(3) 0.014(3) 0.018(2)
C13 0.049(2) 0.044(2) 0.049(2) 0.018(2) 0.0133(19) 0.0104(19)
C14 0.044(2) 0.044(2) 0.047(2) 0.0160(19) 0.0118(18) 0.0175(18)
C15 0.056(3) 0.070(3) 0.060(3) 0.014(2) 0.022(2) 0.028(2)
C16 0.047(2) 0.071(3) 0.079(4) 0.006(3) 0.014(2) 0.030(2)
C17 0.057(3) 0.049(3) 0.063(3) 0.003(2) -0.009(2) 0.024(2)
C18 0.064(3) 0.055(3) 0.042(2) 0.010(2) 0.008(2) 0.021(2)
C19 0.046(2) 0.056(3) 0.054(3) 0.016(2) 0.016(2) 0.022(2)
C20 0.040(2) 0.037(2) 0.055(2) 0.0128(18) 0.0115(18) 0.0219(17)
C21 0.040(2) 0.042(2) 0.055(2) 0.0133(19) 0.0087(18) 0.0192(18)
C22 0.039(2) 0.045(2) 0.069(3) 0.015(2) 0.015(2) 0.0168(19)
C23 0.050(2) 0.052(3) 0.066(3) 0.024(2) 0.029(2) 0.024(2)
C24 0.049(2) 0.048(2) 0.049(2) 0.014(2) 0.0167(19) 0.025(2)
C25 0.0385(19) 0.033(2) 0.048(2) 0.0081(17) 0.0123(17) 0.0179(16)
C26 0.041(2) 0.039(2) 0.045(2) 0.0097(18) 0.0127(17) 0.0201(17)
C27 0.040(2) 0.039(2) 0.049(2) 0.0072(18) 0.0102(17) 0.0160(17)
C28 0.049(2) 0.048(2) 0.054(3) 0.016(2) 0.019(2) 0.018(2)
C29 0.045(2) 0.044(2) 0.079(3) 0.015(2) 0.022(2) 0.015(2)
C30 0.038(2) 0.045(2) 0.070(3) 0.003(2) 0.011(2) 0.0128(19)
C31 0.047(2) 0.046(2) 0.055(3) 0.008(2) 0.0111(19) 0.020(2)
C32 0.042(2) 0.033(2) 0.047(2) 0.0054(17) 0.0119(17) 0.0160(17)
C33 0.0391(19) 0.040(2) 0.046(2) 0.0126(18) 0.0122(17) 0.0175(17)
C34 0.051(2) 0.042(2) 0.052(3) 0.0106(19) 0.0160(19) 0.0220(19)
C35 0.061(3) 0.065(3) 0.047(3) 0.013(2) 0.014(2) 0.025(2)
C36 0.056(3) 0.070(3) 0.065(3) 0.035(3) 0.021(2) 0.033(2)
C37 0.050(2) 0.044(2) 0.083(4) 0.022(2) 0.021(2) 0.024(2)
C38 0.046(2) 0.039(2) 0.055(3) 0.009(2) 0.0136(19) 0.0197(18)

loop_
_atom_type_symbol
_atom_type_description
_atom_type_scat_dispersion_real
_atom_type_scat_dispersion_imag
_atom_type_scat_source
C C 0.0033 0.0016 'International Tables Vol C Tables 4.2.6.8 and 6.1.1.4'
H H 0.0000 0.0000 'International Tables Vol C Tables 4.2.6.8 and 6.1.1.4'
N N 0.0061 0.0033 'International Tables Vol C Tables 4.2.6.8 and 6.1.1.4'
Pt Pt -1.7033 8.3905 'International Tables Vol C Tables 4.2.6.8 and 6.1.1.4'

loop_
_geom_angle_atom_site_label_1
_geom_angle_atom_site_label_2
_geom_angle_atom_site_label_3
_geom_angle
C1 Pt C20 100.14(17)
C1 Pt N3 166.93(14)
C20 Pt N3 79.55(15)
C1 Pt N1 79.86(15)
C20 Pt N1 159.13(15)
N3 Pt N1 105.13(13)
C7 N1 C8 106.2(3)
C7 N1 Pt 111.1(3)
C8 N1 Pt 136.3(3)
C7 N2 C13 107.4(3)
C7 N2 C14 129.4(4)
C13 N2 C14 121.9(4)
C26 N3 C27 106.7(3)
C26 N3 Pt 113.4(3)
C27 N3 Pt 138.0(3)
C26 N4 C32 106.4(3)
C26 N4 C33 128.7(3)
C32 N4 C33 123.2(3)
C2 C1 C6 115.3(4)
C2 C1 Pt 127.5(3)
C6 C1 Pt 116.6(3)
C3 C2 C1 121.7(4)
C4 C3 C2 121.5(5)
C3 C4 C5 119.3(5)
C6 C5 C4 119.5(5)
C5 C6 C1 122.5(4)
C5 C6 C7 125.5(4)
C1 C6 C7 112.0(4)
N1 C7 N2 111.5(4)
N1 C7 C6 118.1(4)
N2 C7 C6 130.4(4)
C9 C8 N1 132.6(4)
C9 C8 C13 118.4(4)
N1 C8 C13 108.9(4)
C10 C9 C8 118.8(4)
C9 C10 C11 121.3(5)
C12 C11 C10 121.8(5)
C11 C12 C13 116.6(5)
C12 C13 C8 123.2(4)
C12 C13 N2 130.6(4)
C8 C13 N2 106.1(4)
C19 C14 C15 120.9(4)
C19 C14 N2 120.1(4)
C15 C14 N2 118.9(4)
C16 C15 C14 119.4(5)
C15 C16 C17 120.0(4)
C18 C17 C16 120.6(4)
C17 C18 C19 120.1(4)
C14 C19 C18 119.0(4)
C21 C20 C25 115.5(4)
C21 C20 Pt 126.4(3)
C25 C20 Pt 116.0(3)
C22 C21 C20 121.3(4)
C23 C22 C21 121.5(4)
C22 C23 C24 119.5(4)
C23 C24 C25 119.3(4)
C24 C25 C20 122.9(4)
C24 C25 C26 124.6(4)
C20 C25 C26 112.3(3)
N3 C26 N4 112.2(3)
N3 C26 C25 117.4(4)
N4 C26 C25 130.4(4)
C28 C27 C32 120.6(4)
C28 C27 N3 130.9(4)
C32 C27 N3 108.4(3)
C27 C28 C29 117.3(4)
C30 C29 C28 121.0(4)
C31 C30 C29 122.0(4)
C30 C31 C32 116.8(4)
C31 C32 C27 122.1(4)
C31 C32 N4 131.6(4)
C27 C32 N4 106.2(3)
C34 C33 C38 121.0(4)
C34 C33 N4 119.0(4)
C38 C33 N4 119.8(4)
C35 C34 C33 119.3(4)
C34 C35 C36 120.4(5)
C35 C36 C37 120.3(4)
C36 C37 C38 120.0(4)
C33 C38 C37 118.9(4)

loop_
_geom_bond_atom_site_label_1
_geom_bond_atom_site_label_2
_geom_bond_distance
Pt C1 1.996(4)
Pt C20 2.006(4)
Pt N3 2.111(3)
Pt N1 2.121(3)
N1 C7 1.349(5)
N1 C8 1.391(5)
N2 C7 1.355(5)
N2 C13 1.400(6)
N2 C14 1.445(5)
N3 C26 1.325(5)
N3 C27 1.402(5)
N4 C26 1.365(5)
N4 C32 1.412(5)
N4 C33 1.443(5)
C1 C2 1.403(6)
C1 C6 1.422(6)
C2 C3 1.379(7)
C3 C4 1.371(7)
C4 C5 1.382(7)
C5 C6 1.388(6)
C6 C7 1.457(6)
C8 C9 1.389(6)
C8 C13 1.397(6)
C9 C10 1.371(7)
C10 C11 1.388(8)
C11 C12 1.363(8)
C12 C13 1.386(7)
C14 C19 1.370(6)
C14 C15 1.388(6)
C15 C16 1.370(7)
C16 C17 1.374(7)
C17 C18 1.367(7)
C18 C19 1.390(6)
C20 C21 1.405(5)
C20 C25 1.414(6)
C21 C22 1.387(6)
C22 C23 1.371(6)
C23 C24 1.381(6)
C24 C25 1.389(5)
C25 C26 1.470(5)
C27 C28 1.380(6)
C27 C32 1.396(6)
C28 C29 1.394(6)
C29 C30 1.394(7)
C30 C31 1.365(6)
C31 C32 1.385(6)
C33 C34 1.378(6)
C33 C38 1.387(6)
C34 C35 1.372(6)
C35 C36 1.378(7)
C36 C37 1.378(7)
C37 C38 1.386(6)

loop_
_geom_torsion_atom_site_label_1
_geom_torsion_atom_site_label_2
_geom_torsion_atom_site_label_3
_geom_torsion_atom_site_label_4
_geom_torsion
C1 Pt N1 C7 12.2(3)
C20 Pt N1 C7 -79.7(5)
N3 Pt N1 C7 179.8(3)
C1 Pt N1 C8 158.9(4)
C20 Pt N1 C8 67.0(6)
N3 Pt N1 C8 -33.5(4)
C1 Pt N3 C26 -88.5(6)
C20 Pt N3 C26 1.3(3)
N1 Pt N3 C26 160.5(3)
C1 Pt N3 C27 73.0(7)
C20 Pt N3 C27 162.8(4)
N1 Pt N3 C27 -38.0(4)
C20 Pt C1 C2 -35.9(4)
N3 Pt C1 C2 51.6(8)
N1 Pt C1 C2 165.3(4)
C20 Pt C1 C6 153.6(3)
N3 Pt C1 C6 -118.9(6)
N1 Pt C1 C6 -5.2(3)
C6 C1 C2 C3 -2.8(6)
Pt C1 C2 C3 -173.4(4)
C1 C2 C3 C4 -0.4(8)
C2 C3 C4 C5 2.4(8)
C3 C4 C5 C6 -0.9(8)
C4 C5 C6 C1 -2.5(7)
C4 C5 C6 C7 175.4(5)
C2 C1 C6 C5 4.3(6)
Pt C1 C6 C5 176.0(4)
C2 C1 C6 C7 -173.9(4)
Pt C1 C6 C7 -2.2(5)
C8 N1 C7 N2 2.6(5)
Pt N1 C7 N2 159.4(3)
C8 N1 C7 C6 -174.3(4)
Pt N1 C7 C6 -17.5(4)
C13 N2 C7 N1 -2.3(5)
C14 N2 C7 N1 -168.8(4)
C13 N2 C7 C6 174.1(4)
C14 N2 C7 C6 7.6(7)
C5 C6 C7 N1 -164.5(4)
C1 C6 C7 N1 13.6(5)
C5 C6 C7 N2 19.3(7)
C1 C6 C7 N2 -162.6(4)
C7 N1 C8 C9 174.0(5)
Pt N1 C8 C9 26.2(7)
C7 N1 C8 C13 -1.9(5)
Pt N1 C8 C13 -149.7(3)
N1 C8 C9 C10 -175.4(5)
C13 C8 C9 C10 0.1(7)
C8 C9 C10 C11 -0.4(8)
C9 C10 C11 C12 0.9(10)
C10 C11 C12 C13 -1.1(9)
C11 C12 C13 C8 0.9(8)
C11 C12 C13 N2 175.3(5)
C9 C8 C13 C12 -0.4(7)
N1 C8 C13 C12 176.1(4)
C9 C8 C13 N2 -176.0(4)
N1 C8 C13 N2 0.6(5)
C7 N2 C13 C12 -174.1(5)
C14 N2 C13 C12 -6.4(7)
C7 N2 C13 C8 1.0(5)
C14 N2 C13 C8 168.7(4)
C7 N2 C14 C19 -92.8(5)
C13 N2 C14 C19 102.5(5)
C7 N2 C14 C15 91.7(6)
C13 N2 C14 C15 -73.1(5)
C19 C14 C15 C16 -0.5(7)
N2 C14 C15 C16 175.0(4)
C14 C15 C16 C17 -0.3(8)
C15 C16 C17 C18 1.5(8)
C16 C17 C18 C19 -1.9(7)
C15 C14 C19 C18 0.1(7)
N2 C14 C19 C18 -175.4(4)
C17 C18 C19 C14 1.1(7)
C1 Pt C20 C21 -24.7(4)
N3 Pt C20 C21 168.6(4)
N1 Pt C20 C21 63.5(6)
C1 Pt C20 C25 172.8(3)
N3 Pt C20 C25 6.1(3)
N1 Pt C20 C25 -99.1(4)
C25 C20 C21 C22 1.5(6)
Pt C20 C21 C22 -161.2(3)
C20 C21 C22 C23 -0.6(7)
C21 C22 C23 C24 -0.1(7)
C22 C23 C24 C25 -0.1(7)
C23 C24 C25 C20 1.0(6)
C23 C24 C25 C26 175.0(4)
C21 C20 C25 C24 -1.7(6)
Pt C20 C25 C24 162.8(3)
C21 C20 C25 C26 -176.3(4)
Pt C20 C25 C26 -11.9(4)
C27 N3 C26 N4 2.3(5)
Pt N3 C26 N4 169.5(3)
C27 N3 C26 C25 -175.5(3)
Pt N3 C26 C25 -8.3(5)
C32 N4 C26 N3 -1.1(5)
C33 N4 C26 N3 -166.2(4)
C32 N4 C26 C25 176.5(4)
C33 N4 C26 C25 11.3(7)
C24 C25 C26 N3 -161.3(4)
C20 C25 C26 N3 13.3(5)
C24 C25 C26 N4 21.3(7)
C20 C25 C26 N4 -164.1(4)
C26 N3 C27 C28 173.8(5)
Pt N3 C27 C28 11.5(8)
C26 N3 C27 C32 -2.7(5)
Pt N3 C27 C32 -165.0(3)
C32 C27 C28 C29 -3.4(6)
N3 C27 C28 C29 -179.5(4)
C27 C28 C29 C30 0.1(7)
C28 C29 C30 C31 3.1(7)
C29 C30 C31 C32 -2.7(7)
C30 C31 C32 C27 -0.7(6)
C30 C31 C32 N4 177.6(4)
C28 C27 C32 C31 3.9(7)
N3 C27 C32 C31 -179.2(4)
C28 C27 C32 N4 -174.9(4)
N3 C27 C32 N4 2.1(5)
C26 N4 C32 C31 -179.2(4)
C33 N4 C32 C31 -13.1(7)
C26 N4 C32 C27 -0.7(4)
C33 N4 C32 C27 165.5(4)
C26 N4 C33 C34 -137.2(4)
C32 N4 C33 C34 59.8(5)
C26 N4 C33 C38 47.8(6)
C32 N4 C33 C38 -115.1(4)
C38 C33 C34 C35 1.2(6)
N4 C33 C34 C35 -173.7(4)
C33 C34 C35 C36 -1.9(7)
C34 C35 C36 C37 0.1(7)
C35 C36 C37 C38 2.4(7)
C34 C33 C38 C37 1.3(6)
N4 C33 C38 C37 176.1(4)
C36 C37 C38 C33 -3.0(7)
